data_1562181
loop_
_publ_author_name
'Yan, Dan'

_publ_section_title
;
 9-[3-(9<i>H</i>-Carbazol-9-yl)-5-iodophenyl]-9<i>H</i>-carbazole
;
_journal_coeditor_code HB4376
_journal_issue 4
_journal_name_full IUCrData
_journal_page_first x210428
_journal_paper_doi 10.1107/S2414314621004284
_journal_volume 6
_journal_year 2021
_chemical_formula_iupac 'C30 H19 I N2'
_chemical_formula_moiety 'C30 H19 I N2'
_chemical_formula_sum 'C30 H19 I N2'
_chemical_formula_weight 534.37
_chemical_name_systematic
;
9-[3-(9<i>H</i>-Carbazol-9-yl)-5-iodophenyl]-9<i>H</i>-carbazole
;
_space_group_crystal_system monoclinic
_space_group_IT_number 14
_space_group_name_Hall '-P 2yn'
_space_group_name_H-M_alt 'P 1 21/n 1'
_atom_sites_solution_hydrogens geom
_atom_sites_solution_primary direct
_atom_sites_solution_secondary difmap
_audit_creation_method SHELXL-97
_cell_angle_alpha 90.00
_cell_angle_beta 96.127(2)
_cell_angle_gamma 90.00
_cell_formula_units_Z 8
_cell_length_a 9.5057(4)
_cell_length_b 29.3757(17)
_cell_length_c 16.5679(8)
_cell_measurement_reflns_used 296(2)
_cell_measurement_temperature 296(2)
_cell_measurement_theta_max 25.0
_cell_measurement_theta_min 2.3
_cell_volume 4599.9(4)
_computing_cell_refinement
;
SAINT (Bruker, 1997)
;
_computing_data_collection
;
SMART (Bruker, 1997)
;
_computing_data_reduction
;
SAINT (Bruker, 1997)
;
_computing_molecular_graphics
;
SHELXTL-PLUS (Sheldrick, 2008)
;
_computing_publication_material
;
SHELXL97 (Sheldrick, 2008)
;
_computing_structure_refinement
;
SHELXL97 (Sheldrick, 2008)
;
_computing_structure_solution
;
SHELXS97 (Sheldrick, 2008)
;
_diffrn_ambient_temperature 296(2)
_diffrn_measured_fraction_theta_full 0.997
_diffrn_measured_fraction_theta_max 0.997
_diffrn_measurement_device_type 'Bruker SMART APEX CCD'
_diffrn_measurement_method '\w scan'
_diffrn_radiation_monochromator graphite
_diffrn_radiation_source 'fine-focus sealed tube'
_diffrn_radiation_type MoK\a
_diffrn_radiation_wavelength 0.71073
_diffrn_reflns_av_R_equivalents 0.0300
_diffrn_reflns_av_sigmaI/netI 0.0306
_diffrn_reflns_limit_h_max 11
_diffrn_reflns_limit_h_min -11
_diffrn_reflns_limit_k_max 34
_diffrn_reflns_limit_k_min -34
_diffrn_reflns_limit_l_max 19
_diffrn_reflns_limit_l_min -19
_diffrn_reflns_number 27536
_diffrn_reflns_theta_full 25.04
_diffrn_reflns_theta_max 25.04
_diffrn_reflns_theta_min 2.26
_exptl_absorpt_coefficient_mu 1.413
_exptl_absorpt_correction_T_max 0.7370
_exptl_absorpt_correction_T_min 0.7189
_exptl_absorpt_correction_type multi-scan
_exptl_absorpt_process_details
;
(SADABS; Bruker, 1997)
;
_exptl_crystal_colour colourless
_exptl_crystal_density_diffrn 1.543
_exptl_crystal_density_method 'not measured'
_exptl_crystal_description Block
_exptl_crystal_F_000 2128
_exptl_crystal_size_max 0.25
_exptl_crystal_size_mid 0.23
_exptl_crystal_size_min 0.23
_refine_diff_density_max 0.778
_refine_diff_density_min -0.976
_refine_ls_extinction_method none
_refine_ls_goodness_of_fit_ref 1.044
_refine_ls_hydrogen_treatment constr
_refine_ls_matrix_type full
_refine_ls_number_parameters 595
_refine_ls_number_reflns 8124
_refine_ls_number_restraints 0
_refine_ls_restrained_S_all 1.044
_refine_ls_R_factor_all 0.0526
_refine_ls_R_factor_gt 0.0386
_refine_ls_shift/su_max 0.003
_refine_ls_shift/su_mean 0.000
_refine_ls_structure_factor_coef Fsqd
_refine_ls_weighting_details 'calc w=1/[\s^2^(Fo^2^)+(0.0331P)^2^+5.8326P] where P=(Fo^2^+2Fc^2^)/3'
_refine_ls_weighting_scheme calc
_refine_ls_wR_factor_gt 0.0823
_refine_ls_wR_factor_ref 0.0879
_reflns_number_gt 6636
_reflns_number_total 8124
_reflns_threshold_expression I>2\s(I)
_cod_data_source_file hb4376sup1.cif
_cod_data_source_block I
_cod_original_sg_symbol_H-M 'P 21/n'
_cod_database_code 1562181

loop_
_symmetry_equiv_pos_as_xyz
'x, y, z'
'-x+1/2, y+1/2, -z+1/2'
'-x, -y, -z'
'x-1/2, -y-1/2, z-1/2'

loop_
_atom_site_type_symbol
_atom_site_label
_atom_site_fract_x
_atom_site_fract_y
_atom_site_fract_z
_atom_site_U_iso_or_equiv
_atom_site_adp_type
_atom_site_calc_flag
_atom_site_refinement_flags
_atom_site_occupancy
_atom_site_symmetry_multiplicity
_atom_site_disorder_assembly
_atom_site_disorder_group
C C1 0.3030(4) 0.30347(11) 0.9652(2) 0.0357(8) Uani d . 1 1 . .
C C2 0.2194(4) 0.30625(12) 0.8916(2) 0.0377(8) Uani d . 1 1 . .
H H2 0.1401 0.2878 0.8809 0.045 Uiso calc R 1 1 . .
C C3 0.2562(4) 0.33710(12) 0.83435(19) 0.0354(8) Uani d . 1 1 . .
C C4 0.3751(4) 0.36416(12) 0.8498(2) 0.0364(8) Uani d . 1 1 . .
H H4 0.4006 0.3842 0.8104 0.044 Uiso calc R 1 1 . .
C C5 0.4564(3) 0.36128(11) 0.9248(2) 0.0332(8) Uani d . 1 1 . .
C C6 0.4186(3) 0.33118(11) 0.9835(2) 0.0355(8) Uani d . 1 1 . .
H H6 0.4706 0.3298 1.0343 0.043 Uiso calc R 1 1 . .
C C7 0.2157(4) 0.32577(11) 0.6837(2) 0.0353(8) Uani d . 1 1 . .
C C8 0.3480(4) 0.31137(13) 0.6656(2) 0.0477(9) Uani d . 1 1 . .
H H8 0.4250 0.3100 0.7051 0.057 Uiso calc R 1 1 . .
C C9 0.3598(5) 0.29915(14) 0.5863(3) 0.0535(10) Uani d . 1 1 . .
H H9 0.4471 0.2894 0.5724 0.064 Uiso calc R 1 1 . .
C C10 0.2464(4) 0.30083(14) 0.5265(2) 0.0517(10) Uani d . 1 1 . .
H H10 0.2590 0.2924 0.4737 0.062 Uiso calc R 1 1 . .
C C11 0.1152(4) 0.31491(12) 0.5448(2) 0.0438(9) Uani d . 1 1 . .
H H11 0.0388 0.3157 0.5047 0.053 Uiso calc R 1 1 . .
C C12 0.0987(4) 0.32798(11) 0.62428(19) 0.0337(8) Uani d . 1 1 . .
C C13 -0.0203(4) 0.34428(10) 0.66338(19) 0.0308(7) Uani d . 1 1 . .
C C14 -0.1601(4) 0.35443(11) 0.6368(2) 0.0369(8) Uani d . 1 1 . .
H H14 -0.1938 0.3509 0.5823 0.044 Uiso calc R 1 1 . .
C C15 -0.2492(4) 0.36993(12) 0.6918(2) 0.0413(9) Uani d . 1 1 . .
H H15 -0.3433 0.3765 0.6744 0.050 Uiso calc R 1 1 . .
C C16 -0.1982(4) 0.37567(12) 0.7729(2) 0.0439(9) Uani d . 1 1 . .
H H16 -0.2594 0.3860 0.8091 0.053 Uiso calc R 1 1 . .
C C17 -0.0594(4) 0.36652(12) 0.8015(2) 0.0417(9) Uani d . 1 1 . .
H H17 -0.0262 0.3709 0.8558 0.050 Uiso calc R 1 1 . .
C C18 0.0293(4) 0.35050(11) 0.74595(19) 0.0329(7) Uani d . 1 1 . .
C C19 0.5865(3) 0.43534(11) 0.92762(19) 0.0328(7) Uani d . 1 1 . .
C C20 0.4833(4) 0.46598(13) 0.8984(2) 0.0441(9) Uani d . 1 1 . .
H H20 0.3915 0.4561 0.8825 0.053 Uiso calc R 1 1 . .
C C21 0.5176(4) 0.51059(14) 0.8933(2) 0.0512(10) Uani d . 1 1 . .
H H21 0.4480 0.5315 0.8748 0.061 Uiso calc R 1 1 . .
C C22 0.6547(4) 0.52566(13) 0.9149(2) 0.0504(10) Uani d . 1 1 . .
H H22 0.6761 0.5563 0.9097 0.060 Uiso calc R 1 1 . .
C C23 0.7595(4) 0.49572(13) 0.9441(2) 0.0460(9) Uani d . 1 1 . .
H H23 0.8513 0.5060 0.9586 0.055 Uiso calc R 1 1 . .
C C24 0.7261(4) 0.45019(12) 0.95148(19) 0.0353(8) Uani d . 1 1 . .
C C25 0.8049(3) 0.41074(11) 0.98263(19) 0.0341(8) Uani d . 1 1 . .
C C26 0.9457(4) 0.40398(13) 1.0141(2) 0.0447(9) Uani d . 1 1 . .
H H26 1.0089 0.4282 1.0185 0.054 Uiso calc R 1 1 . .
C C27 0.9894(4) 0.36122(14) 1.0382(2) 0.0515(10) Uani d . 1 1 . .
H H27 1.0825 0.3566 1.0602 0.062 Uiso calc R 1 1 . .
C C28 0.8964(4) 0.32481(14) 1.0304(2) 0.0509(10) Uani d . 1 1 . .
H H28 0.9287 0.2960 1.0469 0.061 Uiso calc R 1 1 . .
C C29 0.7569(4) 0.33008(12) 0.9987(2) 0.0426(9) Uani d . 1 1 . .
H H29 0.6954 0.3054 0.9928 0.051 Uiso calc R 1 1 . .
C C30 0.7121(3) 0.37348(11) 0.97597(19) 0.0338(8) Uani d . 1 1 . .
C C31 0.9320(4) 0.52604(12) 0.7581(2) 0.0379(8) Uani d . 1 1 . .
C C32 0.8601(4) 0.49528(11) 0.7056(2) 0.0377(8) Uani d . 1 1 . .
H H32 0.8932 0.4657 0.7011 0.045 Uiso calc R 1 1 . .
C C33 0.7369(4) 0.50968(11) 0.65984(19) 0.0337(8) Uani d . 1 1 . .
C C34 0.6863(4) 0.55340(11) 0.6678(2) 0.0343(8) Uani d . 1 1 . .
H H34 0.6029 0.5625 0.6377 0.041 Uiso calc R 1 1 . .
C C35 0.7604(4) 0.58358(11) 0.7210(2) 0.0344(8) Uani d . 1 1 . .
C C36 0.8849(4) 0.57009(12) 0.7663(2) 0.0395(8) Uani d . 1 1 . .
H H36 0.9354 0.5903 0.8016 0.047 Uiso calc R 1 1 . .
C C37 0.7209(4) 0.45443(11) 0.54364(19) 0.0338(8) Uani d . 1 1 . .
C C38 0.8564(4) 0.45616(13) 0.5199(2) 0.0451(9) Uani d . 1 1 . .
H H38 0.9251 0.4753 0.5457 0.054 Uiso calc R 1 1 . .
C C39 0.8854(5) 0.42831(15) 0.4566(2) 0.0577(11) Uani d . 1 1 . .
H H39 0.9750 0.4290 0.4389 0.069 Uiso calc R 1 1 . .
C C40 0.7834(5) 0.39940(16) 0.4188(3) 0.0638(13) Uani d . 1 1 . .
H H40 0.8065 0.3807 0.3769 0.077 Uiso calc R 1 1 . .
C C41 0.6489(4) 0.39783(14) 0.4420(2) 0.0518(10) Uani d . 1 1 . .
H H41 0.5813 0.3784 0.4161 0.062 Uiso calc R 1 1 . .
C C42 0.6154(4) 0.42606(11) 0.5053(2) 0.0360(8) Uani d . 1 1 . .
C C43 0.4876(4) 0.43387(11) 0.5432(2) 0.0361(8) Uani d . 1 1 . .
C C44 0.3517(4) 0.41591(12) 0.5316(2) 0.0441(9) Uani d . 1 1 . .
H H44 0.3286 0.3942 0.4915 0.053 Uiso calc R 1 1 . .
C C45 0.2528(4) 0.43036(15) 0.5793(3) 0.0569(11) Uani d . 1 1 . .
H H45 0.1617 0.4185 0.5717 0.068 Uiso calc R 1 1 . .
C C46 0.2868(5) 0.46268(15) 0.6394(3) 0.0600(11) Uani d . 1 1 . .
H H46 0.2175 0.4721 0.6713 0.072 Uiso calc R 1 1 . .
C C47 0.4207(4) 0.48124(14) 0.6530(2) 0.0501(10) Uani d . 1 1 . .
H H47 0.4430 0.5027 0.6936 0.060 Uiso calc R 1 1 . .
C C48 0.5203(4) 0.46660(11) 0.6036(2) 0.0351(8) Uani d . 1 1 . .
C C49 0.5797(4) 0.64261(12) 0.7489(2) 0.0372(8) Uani d . 1 1 . .
C C50 0.4706(4) 0.61640(14) 0.7728(2) 0.0479(9) Uani d . 1 1 . .
H H50 0.4767 0.5848 0.7741 0.057 Uiso calc R 1 1 . .
C C51 0.3520(5) 0.63869(16) 0.7946(3) 0.0589(11) Uani d . 1 1 . .
H H51 0.2773 0.6218 0.8109 0.071 Uiso calc R 1 1 . .
C C52 0.3425(5) 0.68580(18) 0.7925(3) 0.0673(13) Uani d . 1 1 . .
H H52 0.2621 0.7000 0.8077 0.081 Uiso calc R 1 1 . .
C C53 0.4507(5) 0.71163(15) 0.7682(3) 0.0585(12) Uani d . 1 1 . .
H H53 0.4435 0.7432 0.7668 0.070 Uiso calc R 1 1 . .
C C54 0.5713(4) 0.69033(12) 0.7456(2) 0.0424(9) Uani d . 1 1 . .
C C55 0.7041(4) 0.70643(12) 0.7205(2) 0.0439(9) Uani d . 1 1 . .
C C56 0.7564(6) 0.74945(13) 0.7061(3) 0.0603(12) Uani d . 1 1 . .
H H56 0.7023 0.7753 0.7128 0.072 Uiso calc R 1 1 . .
C C57 0.8889(6) 0.75312(16) 0.6819(3) 0.0731(15) Uani d . 1 1 . .
H H57 0.9240 0.7818 0.6712 0.088 Uiso calc R 1 1 . .
C C58 0.9727(5) 0.71487(18) 0.6729(3) 0.0677(13) Uani d . 1 1 . .
H H58 1.0634 0.7185 0.6576 0.081 Uiso calc R 1 1 . .
C C59 0.9224(5) 0.67159(15) 0.6865(2) 0.0552(10) Uani d . 1 1 . .
H H59 0.9769 0.6459 0.6796 0.066 Uiso calc R 1 1 . .
C C60 0.7879(4) 0.66813(12) 0.7107(2) 0.0397(8) Uani d . 1 1 . .
I I1 0.25530(3) 0.255028(10) 1.050844(18) 0.05953(10) Uani d . 1 1 . .
I I2 1.11186(3) 0.504351(11) 0.831782(18) 0.06639(11) Uani d . 1 1 . .
N N1 0.1724(3) 0.33975(10) 0.75786(16) 0.0364(7) Uani d . 1 1 . .
N N2 0.5786(3) 0.38871(9) 0.94166(17) 0.0349(6) Uani d . 1 1 . .
N N3 0.6627(3) 0.47903(9) 0.60422(16) 0.0359(7) Uani d . 1 1 . .
N N4 0.7111(3) 0.62920(9) 0.72709(18) 0.0387(7) Uani d . 1 1 . .

loop_
_atom_site_aniso_label
_atom_site_aniso_U_11
_atom_site_aniso_U_22
_atom_site_aniso_U_33
_atom_site_aniso_U_12
_atom_site_aniso_U_13
_atom_site_aniso_U_23
C1 0.0306(19) 0.0364(19) 0.0402(19) 0.0020(15) 0.0044(15) 0.0111(15)
C2 0.0299(19) 0.041(2) 0.0405(19) -0.0051(16) -0.0025(15) 0.0032(16)
C3 0.0311(18) 0.041(2) 0.0318(17) 0.0011(16) -0.0065(14) -0.0006(15)
C4 0.037(2) 0.0379(19) 0.0339(18) -0.0025(16) 0.0014(15) 0.0036(15)
C5 0.0272(18) 0.0363(19) 0.0351(18) -0.0006(15) -0.0019(14) -0.0021(14)
C6 0.0283(18) 0.043(2) 0.0337(18) -0.0001(15) -0.0047(14) 0.0050(15)
C7 0.037(2) 0.0332(18) 0.0357(18) -0.0018(15) 0.0020(15) 0.0002(14)
C8 0.037(2) 0.050(2) 0.055(2) 0.0056(18) -0.0007(18) 0.0003(18)
C9 0.049(3) 0.054(2) 0.060(3) 0.011(2) 0.017(2) -0.005(2)
C10 0.058(3) 0.053(2) 0.045(2) 0.001(2) 0.014(2) -0.0149(19)
C11 0.048(2) 0.049(2) 0.0335(19) -0.0040(18) -0.0010(17) -0.0045(16)
C12 0.0361(19) 0.0297(17) 0.0342(18) -0.0021(15) -0.0006(15) -0.0014(14)
C13 0.0371(19) 0.0250(16) 0.0291(16) -0.0031(14) -0.0014(14) -0.0020(13)
C14 0.039(2) 0.0333(18) 0.0352(18) 0.0008(16) -0.0092(16) 0.0016(15)
C15 0.034(2) 0.042(2) 0.047(2) 0.0066(16) -0.0041(17) 0.0064(17)
C16 0.047(2) 0.045(2) 0.040(2) 0.0063(18) 0.0074(17) -0.0005(17)
C17 0.046(2) 0.048(2) 0.0313(18) 0.0015(18) 0.0013(16) -0.0034(16)
C18 0.0337(19) 0.0303(17) 0.0332(18) -0.0029(15) -0.0035(14) 0.0029(14)
C19 0.0303(18) 0.0366(19) 0.0311(17) -0.0018(15) 0.0016(14) 0.0007(14)
C20 0.039(2) 0.047(2) 0.044(2) 0.0016(18) -0.0062(16) 0.0031(17)
C21 0.047(2) 0.049(2) 0.056(2) 0.0006(19) -0.0011(19) 0.0136(19)
C22 0.057(3) 0.036(2) 0.059(2) -0.0054(19) 0.009(2) 0.0081(18)
C23 0.041(2) 0.047(2) 0.051(2) -0.0162(18) 0.0053(18) -0.0042(18)
C24 0.0320(19) 0.041(2) 0.0330(18) -0.0032(16) 0.0047(15) -0.0036(15)
C25 0.0291(18) 0.0397(19) 0.0331(18) -0.0022(15) 0.0025(14) -0.0091(15)
C26 0.0311(19) 0.049(2) 0.053(2) -0.0046(17) -0.0019(17) -0.0168(18)
C27 0.032(2) 0.060(3) 0.059(2) 0.0094(19) -0.0087(18) -0.014(2)
C28 0.042(2) 0.046(2) 0.064(3) 0.0111(19) -0.0024(19) 0.0010(19)
C29 0.038(2) 0.039(2) 0.049(2) -0.0008(17) -0.0030(17) 0.0001(17)
C30 0.0293(18) 0.041(2) 0.0300(17) 0.0010(15) -0.0005(14) -0.0046(14)
C31 0.0313(19) 0.045(2) 0.0359(18) 0.0098(16) -0.0033(15) -0.0034(16)
C32 0.041(2) 0.0325(18) 0.0393(19) 0.0104(16) 0.0004(16) -0.0026(15)
C33 0.0370(19) 0.0305(18) 0.0333(17) 0.0005(15) 0.0025(15) -0.0028(14)
C34 0.0343(19) 0.0325(18) 0.0353(18) 0.0055(15) -0.0006(15) -0.0012(14)
C35 0.037(2) 0.0288(17) 0.0372(18) 0.0052(15) 0.0050(15) -0.0027(14)
C36 0.041(2) 0.038(2) 0.0392(19) 0.0017(17) 0.0008(16) -0.0110(16)
C37 0.035(2) 0.0308(18) 0.0341(18) 0.0088(15) -0.0027(15) -0.0019(14)
C38 0.040(2) 0.051(2) 0.043(2) 0.0032(18) 0.0002(17) -0.0061(17)
C39 0.045(2) 0.079(3) 0.050(2) 0.018(2) 0.008(2) -0.008(2)
C40 0.060(3) 0.083(3) 0.046(2) 0.027(3) -0.004(2) -0.024(2)
C41 0.054(3) 0.053(2) 0.044(2) 0.016(2) -0.0134(19) -0.0175(18)
C42 0.040(2) 0.0324(18) 0.0335(18) 0.0088(16) -0.0053(15) -0.0007(14)
C43 0.037(2) 0.0295(18) 0.0390(19) 0.0020(15) -0.0068(15) 0.0037(15)
C44 0.046(2) 0.035(2) 0.048(2) -0.0024(17) -0.0076(18) 0.0064(16)
C45 0.039(2) 0.061(3) 0.070(3) -0.009(2) 0.003(2) 0.009(2)
C46 0.047(3) 0.072(3) 0.064(3) 0.002(2) 0.020(2) -0.001(2)
C47 0.045(2) 0.059(2) 0.048(2) -0.005(2) 0.0119(18) -0.0120(19)
C48 0.0336(19) 0.0356(19) 0.0351(18) 0.0023(15) -0.0006(15) 0.0025(15)
C49 0.044(2) 0.0368(19) 0.0302(17) 0.0061(17) 0.0013(15) -0.0052(15)
C50 0.049(2) 0.046(2) 0.048(2) 0.0064(19) 0.0062(18) 0.0021(18)
C51 0.050(3) 0.074(3) 0.053(3) 0.007(2) 0.008(2) 0.000(2)
C52 0.058(3) 0.083(4) 0.061(3) 0.033(3) 0.007(2) -0.006(2)
C53 0.074(3) 0.045(2) 0.055(3) 0.029(2) 0.000(2) -0.0056(19)
C54 0.058(2) 0.0323(19) 0.0357(19) 0.0090(18) -0.0021(17) -0.0060(15)
C55 0.063(3) 0.0319(19) 0.0348(19) -0.0008(18) -0.0060(18) -0.0047(15)
C56 0.088(4) 0.034(2) 0.055(3) -0.007(2) -0.009(2) -0.0021(18)
C57 0.105(4) 0.052(3) 0.057(3) -0.036(3) -0.015(3) 0.008(2)
C58 0.065(3) 0.079(3) 0.058(3) -0.029(3) 0.001(2) 0.005(2)
C59 0.052(3) 0.057(3) 0.057(3) -0.008(2) 0.008(2) -0.005(2)
C60 0.051(2) 0.0346(19) 0.0326(18) -0.0030(17) 0.0012(16) -0.0043(15)
I1 0.04082(16) 0.0682(2) 0.06848(19) -0.00388(13) 0.00070(13) 0.03549(15)
I2 0.04937(18) 0.0874(2) 0.05720(18) 0.03071(15) -0.01822(13) -0.01873(15)
N1 0.0299(16) 0.0466(17) 0.0309(15) 0.0000(13) -0.0049(12) -0.0020(13)
N2 0.0271(15) 0.0352(16) 0.0404(16) -0.0023(12) -0.0052(12) 0.0023(12)
N3 0.0360(16) 0.0330(15) 0.0376(15) 0.0012(13) -0.0016(13) -0.0087(12)
N4 0.0417(18) 0.0266(15) 0.0483(17) 0.0016(13) 0.0068(14) -0.0051(13)

loop_
_atom_type_symbol
_atom_type_description
_atom_type_scat_dispersion_real
_atom_type_scat_dispersion_imag
_atom_type_scat_source
C C 0.0033 0.0016 'International Tables Vol C Tables 4.2.6.8 and 6.1.1.4'
H H 0.0000 0.0000 'International Tables Vol C Tables 4.2.6.8 and 6.1.1.4'
I I -0.4742 1.8119 'International Tables Vol C Tables 4.2.6.8 and 6.1.1.4'
N N 0.0061 0.0033 'International Tables Vol C Tables 4.2.6.8 and 6.1.1.4'

loop_
_geom_angle_atom_site_label_1
_geom_angle_atom_site_label_2
_geom_angle_atom_site_label_3
_geom_angle_site_symmetry_1
_geom_angle_site_symmetry_3
_geom_angle
_geom_angle_publ_flag
C6 C1 C2 . . 122.0(3) ?
C6 C1 I1 . . 118.6(2) ?
C2 C1 I1 . . 119.4(3) ?
C3 C2 C1 . . 118.6(3) ?
C3 C2 H2 . . 120.7 ?
C1 C2 H2 . . 120.7 ?
C4 C3 C2 . . 120.7(3) ?
C4 C3 N1 . . 120.1(3) ?
C2 C3 N1 . . 119.1(3) ?
C3 C4 C5 . . 119.7(3) ?
C3 C4 H4 . . 120.2 ?
C5 C4 H4 . . 120.2 ?
C6 C5 C4 . . 120.2(3) ?
C6 C5 N2 . . 119.4(3) ?
C4 C5 N2 . . 120.4(3) ?
C1 C6 C5 . . 118.8(3) ?
C1 C6 H6 . . 120.6 ?
C5 C6 H6 . . 120.6 ?
C8 C7 N1 . . 129.6(3) ?
C8 C7 C12 . . 121.9(3) ?
N1 C7 C12 . . 108.5(3) ?
C9 C8 C7 . . 116.9(4) ?
C9 C8 H8 . . 121.5 ?
C7 C8 H8 . . 121.5 ?
C8 C9 C10 . . 122.4(4) ?
C8 C9 H9 . . 118.8 ?
C10 C9 H9 . . 118.8 ?
C11 C10 C9 . . 120.5(4) ?
C11 C10 H10 . . 119.7 ?
C9 C10 H10 . . 119.7 ?
C10 C11 C12 . . 119.0(3) ?
C10 C11 H11 . . 120.5 ?
C12 C11 H11 . . 120.5 ?
C11 C12 C7 . . 119.2(3) ?
C11 C12 C13 . . 133.4(3) ?
C7 C12 C13 . . 107.5(3) ?
C14 C13 C18 . . 119.4(3) ?
C14 C13 C12 . . 134.3(3) ?
C18 C13 C12 . . 106.3(3) ?
C15 C14 C13 . . 119.6(3) ?
C15 C14 H14 . . 120.2 ?
C13 C14 H14 . . 120.2 ?
C14 C15 C16 . . 120.1(3) ?
C14 C15 H15 . . 120.0 ?
C16 C15 H15 . . 120.0 ?
C17 C16 C15 . . 122.1(3) ?
C17 C16 H16 . . 119.0 ?
C15 C16 H16 . . 119.0 ?
C16 C17 C18 . . 117.6(3) ?
C16 C17 H17 . . 121.2 ?
C18 C17 H17 . . 121.2 ?
N1 C18 C17 . . 129.4(3) ?
N1 C18 C13 . . 109.2(3) ?
C17 C18 C13 . . 121.3(3) ?
C20 C19 N2 . . 130.6(3) ?
C20 C19 C24 . . 120.5(3) ?
N2 C19 C24 . . 108.8(3) ?
C21 C20 C19 . . 119.0(4) ?
C21 C20 H20 . . 120.5 ?
C19 C20 H20 . . 120.5 ?
C20 C21 C22 . . 121.2(4) ?
C20 C21 H21 . . 119.4 ?
C22 C21 H21 . . 119.4 ?
C23 C22 C21 . . 120.8(4) ?
C23 C22 H22 . . 119.6 ?
C21 C22 H22 . . 119.6 ?
C22 C23 C24 . . 119.0(4) ?
C22 C23 H23 . . 120.5 ?
C24 C23 H23 . . 120.5 ?
C23 C24 C19 . . 119.4(3) ?
C23 C24 C25 . . 133.8(3) ?
C19 C24 C25 . . 106.7(3) ?
C26 C25 C30 . . 119.2(3) ?
C26 C25 C24 . . 133.3(3) ?
C30 C25 C24 . . 107.4(3) ?
C27 C26 C25 . . 119.2(3) ?
C27 C26 H26 . . 120.4 ?
C25 C26 H26 . . 120.4 ?
C26 C27 C28 . . 120.7(4) ?
C26 C27 H27 . . 119.6 ?
C28 C27 H27 . . 119.6 ?
C29 C28 C27 . . 121.7(4) ?
C29 C28 H28 . . 119.1 ?
C27 C28 H28 . . 119.1 ?
C28 C29 C30 . . 117.5(3) ?
C28 C29 H29 . . 121.3 ?
C30 C29 H29 . . 121.3 ?
C29 C30 C25 . . 121.7(3) ?
C29 C30 N2 . . 129.8(3) ?
C25 C30 N2 . . 108.4(3) ?
C36 C31 C32 . . 122.0(3) ?
C36 C31 I2 . . 118.8(3) ?
C32 C31 I2 . . 119.1(2) ?
C31 C32 C33 . . 118.3(3) ?
C31 C32 H32 . . 120.8 ?
C33 C32 H32 . . 120.8 ?
C34 C33 C32 . . 120.8(3) ?
C34 C33 N3 . . 119.8(3) ?
C32 C33 N3 . . 119.5(3) ?
C33 C34 C35 . . 119.7(3) ?
C33 C34 H34 . . 120.1 ?
C35 C34 H34 . . 120.1 ?
C34 C35 C36 . . 120.4(3) ?
C34 C35 N4 . . 119.8(3) ?
C36 C35 N4 . . 119.8(3) ?
C31 C36 C35 . . 118.7(3) ?
C31 C36 H36 . . 120.7 ?
C35 C36 H36 . . 120.7 ?
C38 C37 N3 . . 129.4(3) ?
C38 C37 C42 . . 122.3(3) ?
N3 C37 C42 . . 108.3(3) ?
C39 C38 C37 . . 117.4(4) ?
C39 C38 H38 . . 121.3 ?
C37 C38 H38 . . 121.3 ?
C38 C39 C40 . . 121.3(4) ?
C38 C39 H39 . . 119.4 ?
C40 C39 H39 . . 119.4 ?
C41 C40 C39 . . 121.4(4) ?
C41 C40 H40 . . 119.3 ?
C39 C40 H40 . . 119.3 ?
C40 C41 C42 . . 118.8(4) ?
C40 C41 H41 . . 120.6 ?
C42 C41 H41 . . 120.6 ?
C41 C42 C37 . . 118.8(3) ?
C41 C42 C43 . . 133.5(3) ?
C37 C42 C43 . . 107.6(3) ?
C44 C43 C48 . . 119.6(3) ?
C44 C43 C42 . . 133.8(3) ?
C48 C43 C42 . . 106.6(3) ?
C45 C44 C43 . . 119.4(4) ?
C45 C44 H44 . . 120.3 ?
C43 C44 H44 . . 120.3 ?
C44 C45 C46 . . 120.5(4) ?
C44 C45 H45 . . 119.7 ?
C46 C45 H45 . . 119.7 ?
C47 C46 C45 . . 121.8(4) ?
C47 C46 H46 . . 119.1 ?
C45 C46 H46 . . 119.1 ?
C46 C47 C48 . . 117.2(4) ?
C46 C47 H47 . . 121.4 ?
C48 C47 H47 . . 121.4 ?
C47 C48 C43 . . 121.4(3) ?
C47 C48 N3 . . 129.5(3) ?
C43 C48 N3 . . 109.0(3) ?
C50 C49 N4 . . 129.6(3) ?
C50 C49 C54 . . 121.7(3) ?
N4 C49 C54 . . 108.7(3) ?
C49 C50 C51 . . 117.9(4) ?
C49 C50 H50 . . 121.1 ?
C51 C50 H50 . . 121.1 ?
C50 C51 C52 . . 121.2(4) ?
C50 C51 H51 . . 119.4 ?
C52 C51 H51 . . 119.4 ?
C53 C52 C51 . . 120.7(4) ?
C53 C52 H52 . . 119.7 ?
C51 C52 H52 . . 119.7 ?
C52 C53 C54 . . 119.7(4) ?
C52 C53 H53 . . 120.2 ?
C54 C53 H53 . . 120.2 ?
C53 C54 C49 . . 118.8(4) ?
C53 C54 C55 . . 134.2(4) ?
C49 C54 C55 . . 106.8(3) ?
C56 C55 C60 . . 119.6(4) ?
C56 C55 C54 . . 133.3(4) ?
C60 C55 C54 . . 107.1(3) ?
C57 C56 C55 . . 118.7(4) ?
C57 C56 H56 . . 120.6 ?
C55 C56 H56 . . 120.6 ?
C56 C57 C58 . . 121.5(4) ?
C56 C57 H57 . . 119.2 ?
C58 C57 H57 . . 119.2 ?
C59 C58 C57 . . 120.7(5) ?
C59 C58 H58 . . 119.6 ?
C57 C58 H58 . . 119.6 ?
C60 C59 C58 . . 117.4(4) ?
C60 C59 H59 . . 121.3 ?
C58 C59 H59 . . 121.3 ?
C59 C60 C55 . . 122.0(4) ?
C59 C60 N4 . . 129.3(3) ?
C55 C60 N4 . . 108.7(3) ?
C18 N1 C7 . . 108.5(3) ?
C18 N1 C3 . . 125.8(3) ?
C7 N1 C3 . . 125.2(3) ?
C19 N2 C30 . . 108.5(3) ?
C19 N2 C5 . . 125.7(3) ?
C30 N2 C5 . . 125.7(3) ?
C37 N3 C48 . . 108.4(3) ?
C37 N3 C33 . . 125.9(3) ?
C48 N3 C33 . . 125.7(3) ?
C49 N4 C60 . . 108.7(3) ?
C49 N4 C35 . . 126.5(3) ?
C60 N4 C35 . . 124.9(3) ?

loop_
_geom_bond_atom_site_label_1
_geom_bond_atom_site_label_2
_geom_bond_site_symmetry_2
_geom_bond_distance
_geom_bond_publ_flag
C1 C6 . 1.375(5) ?
C1 C2 . 1.385(5) ?
C1 I1 . 2.093(3) ?
C2 C3 . 1.383(5) ?
C2 H2 . 0.9300 ?
C3 C4 . 1.383(5) ?
C3 N1 . 1.425(4) ?
C4 C5 . 1.393(5) ?
C4 H4 . 0.9300 ?
C5 C6 . 1.391(5) ?
C5 N2 . 1.417(4) ?
C6 H6 . 0.9300 ?
C7 C8 . 1.390(5) ?
C7 N1 . 1.398(4) ?
C7 C12 . 1.406(5) ?
C8 C9 . 1.377(5) ?
C8 H8 . 0.9300 ?
C9 C10 . 1.384(6) ?
C9 H9 . 0.9300 ?
C10 C11 . 1.378(5) ?
C10 H10 . 0.9300 ?
C11 C12 . 1.397(5) ?
C11 H11 . 0.9300 ?
C12 C13 . 1.444(5) ?
C13 C14 . 1.387(5) ?
C13 C18 . 1.411(4) ?
C14 C15 . 1.386(5) ?
C14 H14 . 0.9300 ?
C15 C16 . 1.390(5) ?
C15 H15 . 0.9300 ?
C16 C17 . 1.380(5) ?
C16 H16 . 0.9300 ?
C17 C18 . 1.394(5) ?
C17 H17 . 0.9300 ?
C18 N1 . 1.390(4) ?
C19 C20 . 1.380(5) ?
C19 N2 . 1.393(4) ?
C19 C24 . 1.413(5) ?
C20 C21 . 1.356(5) ?
C20 H20 . 0.9300 ?
C21 C22 . 1.387(6) ?
C21 H21 . 0.9300 ?
C22 C23 . 1.377(5) ?
C22 H22 . 0.9300 ?
C23 C24 . 1.383(5) ?
C23 H23 . 0.9300 ?
C24 C25 . 1.445(5) ?
C25 C26 . 1.397(5) ?
C25 C30 . 1.403(5) ?
C26 C27 . 1.369(5) ?
C26 H26 . 0.9300 ?
C27 C28 . 1.385(6) ?
C27 H27 . 0.9300 ?
C28 C29 . 1.382(5) ?
C28 H28 . 0.9300 ?
C29 C30 . 1.384(5) ?
C29 H29 . 0.9300 ?
C30 N2 . 1.407(4) ?
C31 C36 . 1.381(5) ?
C31 C32 . 1.383(5) ?
C31 I2 . 2.091(3) ?
C32 C33 . 1.391(5) ?
C32 H32 . 0.9300 ?
C33 C34 . 1.383(5) ?
C33 N3 . 1.421(4) ?
C34 C35 . 1.387(5) ?
C34 H34 . 0.9300 ?
C35 C36 . 1.390(5) ?
C35 N4 . 1.427(4) ?
C36 H36 . 0.9300 ?
C37 C38 . 1.387(5) ?
C37 N3 . 1.398(4) ?
C37 C42 . 1.403(5) ?
C38 C39 . 1.382(5) ?
C38 H38 . 0.9300 ?
C39 C40 . 1.387(6) ?
C39 H39 . 0.9300 ?
C40 C41 . 1.375(6) ?
C40 H40 . 0.9300 ?
C41 C42 . 1.401(5) ?
C41 H41 . 0.9300 ?
C42 C43 . 1.445(5) ?
C43 C44 . 1.389(5) ?
C43 C48 . 1.398(5) ?
C44 C45 . 1.360(6) ?
C44 H44 . 0.9300 ?
C45 C46 . 1.388(6) ?
C45 H45 . 0.9300 ?
C46 C47 . 1.380(6) ?
C46 H46 . 0.9300 ?
C47 C48 . 1.385(5) ?
C47 H47 . 0.9300 ?
C48 N3 . 1.400(4) ?
C49 C50 . 1.382(5) ?
C49 N4 . 1.394(4) ?
C49 C54 . 1.405(5) ?
C50 C51 . 1.385(6) ?
C50 H50 . 0.9300 ?
C51 C52 . 1.387(6) ?
C51 H51 . 0.9300 ?
C52 C53 . 1.372(7) ?
C52 H52 . 0.9300 ?
C53 C54 . 1.393(6) ?
C53 H53 . 0.9300 ?
C54 C55 . 1.449(6) ?
C55 C56 . 1.388(5) ?
C55 C60 . 1.398(5) ?
C56 C57 . 1.365(7) ?
C56 H56 . 0.9300 ?
C57 C58 . 1.395(7) ?
C57 H57 . 0.9300 ?
C58 C59 . 1.385(6) ?
C58 H58 . 0.9300 ?
C59 C60 . 1.385(5) ?
C59 H59 . 0.9300 ?
C60 N4 . 1.399(4) ?

loop_
_geom_torsion_atom_site_label_1
_geom_torsion_atom_site_label_2
_geom_torsion_atom_site_label_3
_geom_torsion_atom_site_label_4
_geom_torsion_site_symmetry_1
_geom_torsion_site_symmetry_2
_geom_torsion_site_symmetry_3
_geom_torsion_site_symmetry_4
_geom_torsion
_geom_torsion_publ_flag
C6 C1 C2 C3 . . . . 1.7(5) ?
I1 C1 C2 C3 . . . . -177.2(3) ?
C1 C2 C3 C4 . . . . 0.9(5) ?
C1 C2 C3 N1 . . . . 178.9(3) ?
C2 C3 C4 C5 . . . . -1.9(5) ?
N1 C3 C4 C5 . . . . -179.9(3) ?
C3 C4 C5 C6 . . . . 0.3(5) ?
C3 C4 C5 N2 . . . . 179.9(3) ?
C2 C1 C6 C5 . . . . -3.2(5) ?
I1 C1 C6 C5 . . . . 175.7(3) ?
C4 C5 C6 C1 . . . . 2.2(5) ?
N2 C5 C6 C1 . . . . -177.4(3) ?
N1 C7 C8 C9 . . . . 179.5(4) ?
C12 C7 C8 C9 . . . . -0.1(5) ?
C7 C8 C9 C10 . . . . -0.1(6) ?
C8 C9 C10 C11 . . . . -0.3(7) ?
C9 C10 C11 C12 . . . . 0.8(6) ?
C10 C11 C12 C7 . . . . -1.0(5) ?
C10 C11 C12 C13 . . . . 179.7(4) ?
C8 C7 C12 C11 . . . . 0.7(5) ?
N1 C7 C12 C11 . . . . -179.1(3) ?
C8 C7 C12 C13 . . . . -179.8(3) ?
N1 C7 C12 C13 . . . . 0.5(4) ?
C11 C12 C13 C14 . . . . -2.6(7) ?
C7 C12 C13 C14 . . . . 178.0(4) ?
C11 C12 C13 C18 . . . . 178.4(4) ?
C7 C12 C13 C18 . . . . -1.1(4) ?
C18 C13 C14 C15 . . . . -0.9(5) ?
C12 C13 C14 C15 . . . . -179.9(3) ?
C13 C14 C15 C16 . . . . 0.7(5) ?
C14 C15 C16 C17 . . . . 0.2(6) ?
C15 C16 C17 C18 . . . . -0.8(6) ?
C16 C17 C18 N1 . . . . 178.4(3) ?
C16 C17 C18 C13 . . . . 0.6(5) ?
C14 C13 C18 N1 . . . . -178.0(3) ?
C12 C13 C18 N1 . . . . 1.3(4) ?
C14 C13 C18 C17 . . . . 0.2(5) ?
C12 C13 C18 C17 . . . . 179.5(3) ?
N2 C19 C20 C21 . . . . 177.4(4) ?
C24 C19 C20 C21 . . . . -0.3(5) ?
C19 C20 C21 C22 . . . . 1.5(6) ?
C20 C21 C22 C23 . . . . -1.4(6) ?
C21 C22 C23 C24 . . . . 0.0(6) ?
C22 C23 C24 C19 . . . . 1.2(5) ?
C22 C23 C24 C25 . . . . -176.4(4) ?
C20 C19 C24 C23 . . . . -1.1(5) ?
N2 C19 C24 C23 . . . . -179.2(3) ?
C20 C19 C24 C25 . . . . 177.1(3) ?
N2 C19 C24 C25 . . . . -1.0(4) ?
C23 C24 C25 C26 . . . . -2.8(7) ?
C19 C24 C25 C26 . . . . 179.4(4) ?
C23 C24 C25 C30 . . . . 178.4(4) ?
C19 C24 C25 C30 . . . . 0.6(4) ?
C30 C25 C26 C27 . . . . -0.6(5) ?
C24 C25 C26 C27 . . . . -179.2(4) ?
C25 C26 C27 C28 . . . . 1.2(6) ?
C26 C27 C28 C29 . . . . -0.5(6) ?
C27 C28 C29 C30 . . . . -1.0(6) ?
C28 C29 C30 C25 . . . . 1.6(5) ?
C28 C29 C30 N2 . . . . 179.2(3) ?
C26 C25 C30 C29 . . . . -0.9(5) ?
C24 C25 C30 C29 . . . . 178.1(3) ?
C26 C25 C30 N2 . . . . -179.0(3) ?
C24 C25 C30 N2 . . . . 0.0(4) ?
C36 C31 C32 C33 . . . . 0.3(5) ?
I2 C31 C32 C33 . . . . 177.0(3) ?
C31 C32 C33 C34 . . . . -1.3(5) ?
C31 C32 C33 N3 . . . . 178.7(3) ?
C32 C33 C34 C35 . . . . 1.2(5) ?
N3 C33 C34 C35 . . . . -178.7(3) ?
C33 C34 C35 C36 . . . . -0.2(5) ?
C33 C34 C35 N4 . . . . 177.7(3) ?
C32 C31 C36 C35 . . . . 0.7(6) ?
I2 C31 C36 C35 . . . . -176.1(3) ?
C34 C35 C36 C31 . . . . -0.7(5) ?
N4 C35 C36 C31 . . . . -178.7(3) ?
N3 C37 C38 C39 . . . . -178.9(3) ?
C42 C37 C38 C39 . . . . -0.5(5) ?
C37 C38 C39 C40 . . . . -0.7(6) ?
C38 C39 C40 C41 . . . . 1.1(7) ?
C39 C40 C41 C42 . . . . -0.2(6) ?
C40 C41 C42 C37 . . . . -0.9(5) ?
C40 C41 C42 C43 . . . . 178.4(4) ?
C38 C37 C42 C41 . . . . 1.3(5) ?
N3 C37 C42 C41 . . . . -180.0(3) ?
C38 C37 C42 C43 . . . . -178.2(3) ?
N3 C37 C42 C43 . . . . 0.6(4) ?
C41 C42 C43 C44 . . . . 1.0(7) ?
C37 C42 C43 C44 . . . . -179.7(4) ?
C41 C42 C43 C48 . . . . -179.6(4) ?
C37 C42 C43 C48 . . . . -0.3(4) ?
C48 C43 C44 C45 . . . . -0.3(5) ?
C42 C43 C44 C45 . . . . 179.1(4) ?
C43 C44 C45 C46 . . . . -0.1(6) ?
C44 C45 C46 C47 . . . . 0.0(7) ?
C45 C46 C47 C48 . . . . 0.6(6) ?
C46 C47 C48 C43 . . . . -1.0(6) ?
C46 C47 C48 N3 . . . . -179.2(4) ?
C44 C43 C48 C47 . . . . 0.8(5) ?
C42 C43 C48 C47 . . . . -178.7(3) ?
C44 C43 C48 N3 . . . . 179.4(3) ?
C42 C43 C48 N3 . . . . -0.1(4) ?
N4 C49 C50 C51 . . . . 177.4(4) ?
C54 C49 C50 C51 . . . . -0.8(5) ?
C49 C50 C51 C52 . . . . 0.1(6) ?
C50 C51 C52 C53 . . . . 0.4(7) ?
C51 C52 C53 C54 . . . . -0.1(7) ?
C52 C53 C54 C49 . . . . -0.6(6) ?
C52 C53 C54 C55 . . . . -177.2(4) ?
C50 C49 C54 C53 . . . . 1.0(5) ?
N4 C49 C54 C53 . . . . -177.5(3) ?
C50 C49 C54 C55 . . . . 178.6(3) ?
N4 C49 C54 C55 . . . . 0.0(4) ?
C53 C54 C55 C56 . . . . -3.7(7) ?
C49 C54 C55 C56 . . . . 179.3(4) ?
C53 C54 C55 C60 . . . . 176.2(4) ?
C49 C54 C55 C60 . . . . -0.7(4) ?
C60 C55 C56 C57 . . . . 0.5(6) ?
C54 C55 C56 C57 . . . . -179.5(4) ?
C55 C56 C57 C58 . . . . -1.1(7) ?
C56 C57 C58 C59 . . . . 1.5(7) ?
C57 C58 C59 C60 . . . . -1.2(6) ?
C58 C59 C60 C55 . . . . 0.6(6) ?
C58 C59 C60 N4 . . . . 178.9(4) ?
C56 C55 C60 C59 . . . . -0.3(5) ?
C54 C55 C60 C59 . . . . 179.7(3) ?
C56 C55 C60 N4 . . . . -178.9(3) ?
C54 C55 C60 N4 . . . . 1.2(4) ?
C17 C18 N1 C7 . . . . -179.0(3) ?
C13 C18 N1 C7 . . . . -1.0(4) ?
C17 C18 N1 C3 . . . . 9.2(6) ?
C13 C18 N1 C3 . . . . -172.8(3) ?
C8 C7 N1 C18 . . . . -179.4(4) ?
C12 C7 N1 C18 . . . . 0.3(4) ?
C8 C7 N1 C3 . . . . -7.5(6) ?
C12 C7 N1 C3 . . . . 172.2(3) ?
C4 C3 N1 C18 . . . . -121.8(4) ?
C2 C3 N1 C18 . . . . 60.1(5) ?
C4 C3 N1 C7 . . . . 67.7(5) ?
C2 C3 N1 C7 . . . . -110.4(4) ?
C20 C19 N2 C30 . . . . -176.8(4) ?
C24 C19 N2 C30 . . . . 1.1(4) ?
C20 C19 N2 C5 . . . . 2.8(6) ?
C24 C19 N2 C5 . . . . -179.3(3) ?
C29 C30 N2 C19 . . . . -178.5(4) ?
C25 C30 N2 C19 . . . . -0.7(4) ?
C29 C30 N2 C5 . . . . 1.9(6) ?
C25 C30 N2 C5 . . . . 179.7(3) ?
C6 C5 N2 C19 . . . . -132.6(3) ?
C4 C5 N2 C19 . . . . 47.8(5) ?
C6 C5 N2 C30 . . . . 47.0(5) ?
C4 C5 N2 C30 . . . . -132.6(3) ?
C38 C37 N3 C48 . . . . 178.0(3) ?
C42 C37 N3 C48 . . . . -0.6(4) ?
C38 C37 N3 C33 . . . . -5.0(6) ?
C42 C37 N3 C33 . . . . 176.4(3) ?
C47 C48 N3 C37 . . . . 178.9(4) ?
C43 C48 N3 C37 . . . . 0.5(4) ?
C47 C48 N3 C33 . . . . 1.8(6) ?
C43 C48 N3 C33 . . . . -176.5(3) ?
C34 C33 N3 C37 . . . . 127.3(4) ?
C32 C33 N3 C37 . . . . -52.6(5) ?
C34 C33 N3 C48 . . . . -56.2(5) ?
C32 C33 N3 C48 . . . . 123.9(4) ?
C50 C49 N4 C60 . . . . -177.7(4) ?
C54 C49 N4 C60 . . . . 0.7(4) ?
C50 C49 N4 C35 . . . . 3.2(6) ?
C54 C49 N4 C35 . . . . -178.4(3) ?
C59 C60 N4 C49 . . . . -179.6(4) ?
C55 C60 N4 C49 . . . . -1.2(4) ?
C59 C60 N4 C35 . . . . -0.4(6) ?
C55 C60 N4 C35 . . . . 178.0(3) ?
C34 C35 N4 C49 . . . . 59.1(5) ?
C36 C35 N4 C49 . . . . -123.0(4) ?
C34 C35 N4 C60 . . . . -119.9(4) ?
C36 C35 N4 C60 . . . . 58.0(5) ?

_cod_database_fobs_code 1562181
